data_7016407
loop_
_publ_author_name
'Salah, Abderrahmen B.'
'Zargarian, Davit'

_publ_section_title
;
 The impact of P-substituents on the structures, spectroscopic
 properties, and reactivities of POCOP-type pincer complexes of
 nickel(ii).
;
_journal_issue 35
_journal_name_full 'Dalton transactions (Cambridge, England : 2003)'
_journal_page_first 8977
_journal_page_last 8985
_journal_paper_doi 10.1039/c1dt10381d
_journal_volume 40
_journal_year 2011
_chemical_compound_source 'Synthesized by the authors. See text'
_chemical_formula_moiety 'C32 H26 Ni O4 P2'
_chemical_formula_sum 'C32 H26 Ni O4 P2'
_chemical_formula_weight 595.18
_chemical_name_systematic
;
?
;
_space_group_IT_number 2
_symmetry_cell_setting triclinic
_symmetry_space_group_name_Hall '-P 1'
_symmetry_space_group_name_H-M 'P -1'
_atom_sites_solution_hydrogens geom
_atom_sites_solution_primary direct
_atom_sites_solution_secondary difmap
_audit_creation_method SHELXL-97
_cell_angle_alpha 92.699(2)
_cell_angle_beta 97.355(2)
_cell_angle_gamma 98.210(2)
_cell_formula_units_Z 2
_cell_length_a 8.7434(3)
_cell_length_b 9.9182(4)
_cell_length_c 16.1169(6)
_cell_measurement_reflns_used 4078
_cell_measurement_temperature 150(2)
_cell_measurement_theta_max 67.14
_cell_measurement_theta_min 4.51
_cell_volume 1368.89(9)
_computing_cell_refinement 'SAINT V7.60A(Bruker AXS, 2008)'
_computing_data_collection 'APEX2 (Bruker AXS, 2008)'
_computing_data_reduction 'SAINT V7.60A(Bruker AXS, 2008)'
_computing_molecular_graphics 'SHELXTL v6.12 (Bruker AXS, 2001)'
_computing_publication_material 'UdMX (Maris, 2004)'
_computing_structure_refinement 'SHELXL97 (Sheldrick, 2008)'
_computing_structure_solution 'SHELXS97 (Sheldrick, 2008)'
_diffrn_ambient_temperature 150(2)
_diffrn_detector_area_resol_mean 8.3
_diffrn_measured_fraction_theta_full 0.965
_diffrn_measured_fraction_theta_max 0.965
_diffrn_measurement_device_type 'Bruker Microstar'
_diffrn_measurement_method \w
_diffrn_radiation_monochromator 'Helios optics'
_diffrn_radiation_source 'Rotating Anode'
_diffrn_radiation_type CuK\a
_diffrn_radiation_wavelength 1.54178
_diffrn_reflns_av_R_equivalents 0.1134
_diffrn_reflns_av_sigmaI/netI 0.0702
_diffrn_reflns_limit_h_max 10
_diffrn_reflns_limit_h_min -8
_diffrn_reflns_limit_k_max 11
_diffrn_reflns_limit_k_min -11
_diffrn_reflns_limit_l_max 19
_diffrn_reflns_limit_l_min -19
_diffrn_reflns_number 19890
_diffrn_reflns_theta_full 69.26
_diffrn_reflns_theta_max 69.26
_diffrn_reflns_theta_min 4.51
_exptl_absorpt_coefficient_mu 2.430
_exptl_absorpt_correction_T_max 0.9530
_exptl_absorpt_correction_T_min 0.8882
_exptl_absorpt_correction_type multi-scan
_exptl_absorpt_process_details 'Sadabs (Sheldrick, 1996)'
_exptl_crystal_colour yellow
_exptl_crystal_density_diffrn 1.444
_exptl_crystal_density_method 'not measured'
_exptl_crystal_description block
_exptl_crystal_F_000 616
_exptl_crystal_size_max 0.05
_exptl_crystal_size_mid 0.05
_exptl_crystal_size_min 0.02
_refine_diff_density_max 0.724
_refine_diff_density_min -0.466
_refine_diff_density_rms 0.096
_refine_ls_extinction_method none
_refine_ls_goodness_of_fit_ref 1.065
_refine_ls_hydrogen_treatment constr
_refine_ls_matrix_type full
_refine_ls_number_parameters 367
_refine_ls_number_reflns 4937
_refine_ls_number_restraints 1
_refine_ls_restrained_S_all 1.065
_refine_ls_R_factor_all 0.0738
_refine_ls_R_factor_gt 0.0646
_refine_ls_shift/su_max 0.000
_refine_ls_shift/su_mean 0.000
_refine_ls_structure_factor_coef Fsqd
_refine_ls_weighting_details 'calc w=1/[\s^2^(Fo^2^)+(0.1170P)^2^+0.4264P] where P=(Fo^2^+2Fc^2^)/3'
_refine_ls_weighting_scheme calc
_refine_ls_wR_factor_gt 0.1772
_refine_ls_wR_factor_ref 0.1866
_reflns_number_gt 4099
_reflns_number_total 4937
_reflns_threshold_expression >2sigma(I)
_cod_data_source_file c1dt10381d.txt
_cod_data_source_block salah4
_cod_depositor_comments
;
The following automatic conversions were performed:

'_symmetry_cell_setting' value 'Triclinic' changed to 'triclinic'
according to /home/saulius/struct/CIF-dictionaries/cif_core.dic
dictionary named 'cif_core.dic' version 2.4.1 from 2010-06-29.

Automatic conversion script
Id: cif_fix_values 1715 2011-07-08 13:25:40Z adriana 
;
_cod_original_sg_symbol_H-M P-1
_cod_database_code 7016407

loop_
_symmetry_equiv_pos_as_xyz
'x, y, z'
'-x, -y, -z'

loop_
_atom_site_label
_atom_site_type_symbol
_atom_site_fract_x
_atom_site_fract_y
_atom_site_fract_z
_atom_site_U_iso_or_equiv
_atom_site_adp_type
_atom_site_occupancy
_atom_site_symmetry_multiplicity
_atom_site_calc_flag
_atom_site_refinement_flags
_atom_site_disorder_assembly
_atom_site_disorder_group
Ni1 Ni 0.73331(6) 0.90724(6) 0.25570(4) 0.0287(2) Uani 1 1 d D . .
P1 P 0.84627(10) 1.01478(9) 0.15912(6) 0.0319(2) Uani 1 1 d . A .
P2 P 0.62486(10) 0.75503(9) 0.33015(5) 0.0323(2) Uani 1 1 d . A .
O1 O 0.8926(3) 0.8891(2) 0.09923(17) 0.0393(6) Uani 1 1 d . . .
O2 O 0.6328(3) 0.6071(3) 0.28456(16) 0.0374(6) Uani 1 1 d . . .
C1 C 0.7618(4) 0.7519(3) 0.1931(2) 0.0277(7) Uani 1 1 d . A .
C2 C 0.8370(4) 0.7617(4) 0.1218(2) 0.0323(7) Uani 1 1 d . A .
C3 C 0.8555(4) 0.6489(4) 0.0730(2) 0.0368(8) Uani 1 1 d . . .
H3 H 0.9055 0.6587 0.0242 0.044 Uiso 1 1 calc R A .
C4 C 0.7995(4) 0.5207(4) 0.0969(2) 0.0411(8) Uani 1 1 d . A .
H4 H 0.8114 0.4420 0.0638 0.049 Uiso 1 1 calc R . .
C5 C 0.7261(4) 0.5049(4) 0.1681(2) 0.0382(8) Uani 1 1 d . . .
H5 H 0.6890 0.4168 0.1847 0.046 Uiso 1 1 calc R A .
C6 C 0.7092(4) 0.6203(4) 0.2134(2) 0.0308(7) Uani 1 1 d . A .
C11 C 0.7397(4) 1.0992(3) 0.0780(2) 0.0313(7) Uani 1 1 d . . .
C12 C 0.5959(4) 1.1332(4) 0.0873(2) 0.0382(8) Uani 1 1 d . A .
H12 H 0.5523 1.1148 0.1374 0.046 Uiso 1 1 calc R . .
C13 C 0.5150(5) 1.1938(5) 0.0245(3) 0.0485(10) Uani 1 1 d . . .
H13 H 0.4155 1.2174 0.0311 0.058 Uiso 1 1 calc R A .
C14 C 0.5785(5) 1.2204(5) -0.0486(3) 0.0513(10) Uani 1 1 d . A .
H14 H 0.5231 1.2632 -0.0920 0.062 Uiso 1 1 calc R . .
C15 C 0.7215(5) 1.1848(5) -0.0582(3) 0.0482(9) Uani 1 1 d . . .
H15 H 0.7652 1.2032 -0.1083 0.058 Uiso 1 1 calc R A .
C16 C 0.8020(4) 1.1225(4) 0.0043(2) 0.0401(8) Uani 1 1 d . A .
H16 H 0.8997 1.0956 -0.0031 0.048 Uiso 1 1 calc R . .
C21 C 1.0405(4) 1.1118(4) 0.1825(2) 0.0339(7) Uani 1 1 d . . .
C22 C 1.0774(5) 1.2444(4) 0.1606(3) 0.0424(8) Uani 1 1 d . A .
H22 H 0.9986 1.2902 0.1335 0.051 Uiso 1 1 calc R . .
C23 C 1.2292(5) 1.3101(5) 0.1782(3) 0.0552(11) Uani 1 1 d . . .
H23 H 1.2557 1.3997 0.1610 0.066 Uiso 1 1 calc R A .
C24 C 1.3425(5) 1.2460(5) 0.2209(3) 0.0585(12) Uani 1 1 d . A .
H24 H 1.4460 1.2929 0.2346 0.070 Uiso 1 1 calc R . .
C25 C 1.3066(5) 1.1165(6) 0.2431(3) 0.0588(12) Uani 1 1 d . . .
H25 H 1.3850 1.0727 0.2724 0.071 Uiso 1 1 calc R A .
C26 C 1.1549(4) 1.0473(4) 0.2232(3) 0.0452(9) Uani 1 1 d . A .
H26 H 1.1305 0.9557 0.2378 0.054 Uiso 1 1 calc R . .
C31 C 0.4187(4) 0.7417(4) 0.3367(2) 0.0345(7) Uani 1 1 d . . .
C32 C 0.3118(5) 0.6667(5) 0.2754(3) 0.0470(9) Uani 1 1 d . A .
H32 H 0.3474 0.6224 0.2295 0.056 Uiso 1 1 calc R . .
C33 C 0.1539(5) 0.6552(5) 0.2795(3) 0.0561(11) Uani 1 1 d . . .
H33 H 0.0814 0.6022 0.2372 0.067 Uiso 1 1 calc R A .
C34 C 0.1023(5) 0.7203(5) 0.3447(3) 0.0575(12) Uani 1 1 d . A .
H34 H -0.0063 0.7119 0.3480 0.069 Uiso 1 1 calc R . .
C35 C 0.2059(5) 0.7970(5) 0.4047(3) 0.0569(12) Uani 1 1 d . . .
H35 H 0.1691 0.8430 0.4495 0.068 Uiso 1 1 calc R A .
C36 C 0.3632(5) 0.8085(5) 0.4013(3) 0.0480(10) Uani 1 1 d . A .
H36 H 0.4345 0.8627 0.4436 0.058 Uiso 1 1 calc R . .
C41 C 0.7105(4) 0.7388(4) 0.4359(2) 0.0338(7) Uani 1 1 d . . .
C42 C 0.6812(5) 0.6158(5) 0.4736(3) 0.0501(10) Uani 1 1 d . A .
H42 H 0.6125 0.5412 0.4439 0.060 Uiso 1 1 calc R . .
C43 C 0.7516(6) 0.6019(5) 0.5535(3) 0.0585(11) Uani 1 1 d . . .
H43 H 0.7320 0.5179 0.5790 0.070 Uiso 1 1 calc R A .
C44 C 0.8498(5) 0.7096(6) 0.5961(3) 0.0574(11) Uani 1 1 d . A .
H44 H 0.8985 0.7000 0.6512 0.069 Uiso 1 1 calc R . .
C45 C 0.8786(6) 0.8312(6) 0.5599(3) 0.0628(13) Uani 1 1 d . . .
H45 H 0.9457 0.9060 0.5904 0.075 Uiso 1 1 calc R A .
C46 C 0.8104(5) 0.8456(5) 0.4794(3) 0.0502(10) Uani 1 1 d . A .
H46 H 0.8325 0.9294 0.4540 0.060 Uiso 1 1 calc R . .
O3 O 0.7007(4) 1.0523(3) 0.3281(2) 0.0406(7) Uani 0.895(4) 1 d PD A 1
O4 O 0.7977(4) 1.2126(3) 0.24840(19) 0.0413(7) Uani 0.895(4) 1 d P A 1
C7 C 0.7395(5) 1.1765(4) 0.3111(2) 0.0345(9) Uani 0.895(4) 1 d P A 1
C8 C 0.7118(7) 1.2835(6) 0.3731(4) 0.0526(14) Uani 0.895(4) 1 d P A 1
H8A H 0.6909 1.3651 0.3442 0.079 Uiso 0.895(4) 1 calc PR A 1
H8B H 0.8043 1.3069 0.4153 0.079 Uiso 0.895(4) 1 calc PR A 1
H8C H 0.6218 1.2489 0.4007 0.079 Uiso 0.895(4) 1 calc PR A 1
O3B O 0.720(4) 1.090(2) 0.2970(19) 0.0406(7) Uani 0.105(4) 1 d PD A 2
O4B O 0.610(3) 1.024(3) 0.4051(16) 0.0413(7) Uani 0.105(4) 1 d P A 2
C7B C 0.668(4) 1.112(4) 0.361(2) 0.0345(9) Uani 0.105(4) 1 d P A 2
C8B C 0.649(8) 1.263(6) 0.382(4) 0.0526(14) Uani 0.105(4) 1 d P A 2
H8D H 0.5834 1.2664 0.4271 0.079 Uiso 0.105(4) 1 calc PR A 2
H8E H 0.6002 1.3006 0.3323 0.079 Uiso 0.105(4) 1 calc PR A 2
H8F H 0.7519 1.3163 0.4011 0.079 Uiso 0.105(4) 1 calc PR A 2

loop_
_atom_site_aniso_label
_atom_site_aniso_U_11
_atom_site_aniso_U_22
_atom_site_aniso_U_33
_atom_site_aniso_U_23
_atom_site_aniso_U_13
_atom_site_aniso_U_12
Ni1 0.0313(3) 0.0261(3) 0.0297(3) 0.0031(2) 0.0082(2) 0.0041(2)
P1 0.0333(5) 0.0278(4) 0.0363(5) 0.0087(3) 0.0101(3) 0.0035(3)
P2 0.0349(5) 0.0340(5) 0.0293(4) 0.0082(3) 0.0085(3) 0.0031(3)
O1 0.0490(14) 0.0289(12) 0.0443(14) 0.0064(11) 0.0241(12) 0.0029(11)
O2 0.0478(14) 0.0313(13) 0.0354(13) 0.0105(10) 0.0163(11) 0.0013(10)
C1 0.0279(15) 0.0275(16) 0.0278(15) 0.0050(13) 0.0022(12) 0.0043(12)
C2 0.0297(16) 0.0333(18) 0.0340(17) 0.0037(14) 0.0032(13) 0.0054(13)
C3 0.0397(18) 0.0380(19) 0.0344(18) 0.0018(15) 0.0090(14) 0.0081(15)
C4 0.047(2) 0.0333(19) 0.041(2) -0.0054(15) 0.0048(16) 0.0058(16)
C5 0.047(2) 0.0244(17) 0.043(2) 0.0066(15) 0.0064(16) 0.0015(15)
C6 0.0307(16) 0.0323(17) 0.0289(16) 0.0037(13) 0.0021(13) 0.0041(13)
C11 0.0292(16) 0.0307(17) 0.0325(17) 0.0042(14) 0.0037(13) -0.0011(13)
C12 0.0368(18) 0.0401(19) 0.0390(19) 0.0062(15) 0.0085(14) 0.0057(15)
C13 0.0376(19) 0.054(2) 0.053(2) 0.0017(19) -0.0009(17) 0.0117(17)
C14 0.046(2) 0.058(3) 0.046(2) 0.0094(19) -0.0103(17) 0.0057(19)
C15 0.051(2) 0.055(2) 0.037(2) 0.0107(18) 0.0078(17) 0.0018(19)
C16 0.0401(19) 0.044(2) 0.0387(19) 0.0099(16) 0.0124(15) 0.0048(16)
C21 0.0353(17) 0.0360(18) 0.0333(17) 0.0089(14) 0.0116(14) 0.0067(14)
C22 0.044(2) 0.0357(19) 0.046(2) 0.0052(16) 0.0048(16) -0.0011(16)
C23 0.057(3) 0.045(2) 0.060(3) 0.004(2) 0.015(2) -0.011(2)
C24 0.037(2) 0.072(3) 0.063(3) 0.001(2) 0.0092(19) -0.005(2)
C25 0.035(2) 0.075(3) 0.067(3) 0.004(2) 0.0078(19) 0.011(2)
C26 0.042(2) 0.045(2) 0.051(2) 0.0092(18) 0.0100(17) 0.0121(17)
C31 0.0379(18) 0.0334(17) 0.0330(17) 0.0114(14) 0.0057(14) 0.0040(14)
C32 0.044(2) 0.059(3) 0.037(2) 0.0061(18) 0.0030(16) 0.0059(18)
C33 0.040(2) 0.071(3) 0.053(2) 0.013(2) -0.0053(18) 0.001(2)
C34 0.034(2) 0.077(3) 0.067(3) 0.030(3) 0.0077(19) 0.019(2)
C35 0.048(2) 0.079(3) 0.051(2) 0.009(2) 0.0116(19) 0.028(2)
C36 0.043(2) 0.056(3) 0.047(2) 0.0021(19) 0.0072(17) 0.0123(18)
C41 0.0312(16) 0.0418(19) 0.0303(16) 0.0087(14) 0.0081(13) 0.0058(14)
C42 0.060(2) 0.046(2) 0.043(2) 0.0085(18) 0.0039(18) 0.0054(19)
C43 0.073(3) 0.057(3) 0.046(2) 0.022(2) 0.004(2) 0.010(2)
C44 0.052(2) 0.079(3) 0.043(2) 0.016(2) 0.0020(18) 0.014(2)
C45 0.062(3) 0.074(3) 0.042(2) 0.002(2) -0.004(2) -0.015(2)
C46 0.058(2) 0.047(2) 0.042(2) 0.0104(18) 0.0018(18) -0.0031(19)
O3 0.0554(18) 0.0350(16) 0.0363(17) 0.0055(13) 0.0181(14) 0.0120(13)
O4 0.0539(17) 0.0324(15) 0.0402(16) 0.0052(12) 0.0128(13) 0.0081(12)
C7 0.037(2) 0.034(2) 0.033(2) 0.0059(17) 0.0023(15) 0.0110(16)
C8 0.071(4) 0.046(3) 0.043(3) -0.009(2) 0.005(3) 0.022(3)
O3B 0.0554(18) 0.0350(16) 0.0363(17) 0.0055(13) 0.0181(14) 0.0120(13)
O4B 0.0539(17) 0.0324(15) 0.0402(16) 0.0052(12) 0.0128(13) 0.0081(12)
C7B 0.037(2) 0.034(2) 0.033(2) 0.0059(17) 0.0023(15) 0.0110(16)
C8B 0.071(4) 0.046(3) 0.043(3) -0.009(2) 0.005(3) 0.022(3)

loop_
_atom_type_symbol
_atom_type_description
_atom_type_scat_dispersion_real
_atom_type_scat_dispersion_imag
_atom_type_scat_source
C C 0.0181 0.0091 'International Tables Vol C Tables 4.2.6.8 and 6.1.1.4'
H H 0.0000 0.0000 'International Tables Vol C Tables 4.2.6.8 and 6.1.1.4'
O O 0.0492 0.0322 'International Tables Vol C Tables 4.2.6.8 and 6.1.1.4'
P P 0.2955 0.4335 'International Tables Vol C Tables 4.2.6.8 and 6.1.1.4'
Ni Ni -3.0029 0.5091 'International Tables Vol C Tables 4.2.6.8 and 6.1.1.4'

loop_
_geom_angle_atom_site_label_1
_geom_angle_atom_site_label_2
_geom_angle_atom_site_label_3
_geom_angle
C1 Ni1 O3 174.02(14)
C1 Ni1 O3B 166.0(10)
O3 Ni1 O3B 20.0(9)
C1 Ni1 P2 81.73(10)
O3 Ni1 P2 92.55(11)
O3B Ni1 P2 112.0(9)
C1 Ni1 P1 83.44(10)
O3 Ni1 P1 102.32(11)
O3B Ni1 P1 82.7(9)
P2 Ni1 P1 165.10(4)
O1 P1 C21 97.06(14)
O1 P1 C11 98.73(15)
C21 P1 C11 107.19(15)
O1 P1 Ni1 103.43(9)
C21 P1 Ni1 121.35(12)
C11 P1 Ni1 122.60(11)
O2 P2 C41 102.63(16)
O2 P2 C31 100.85(15)
C41 P2 C31 103.92(15)
O2 P2 Ni1 106.81(9)
C41 P2 Ni1 120.00(12)
C31 P2 Ni1 119.72(12)
C2 O1 P1 113.1(2)
C6 O2 P2 111.5(2)
C6 C1 C2 115.8(3)
C6 C1 Ni1 122.8(2)
C2 C1 Ni1 121.4(3)
O1 C2 C3 119.0(3)
O1 C2 C1 118.4(3)
C3 C2 C1 122.6(3)
C2 C3 C4 118.4(3)
C2 C3 H3 120.8
C4 C3 H3 120.8
C3 C4 C5 121.4(3)
C3 C4 H4 119.3
C5 C4 H4 119.3
C6 C5 C4 117.7(3)
C6 C5 H5 121.2
C4 C5 H5 121.2
C5 C6 C1 124.1(3)
C5 C6 O2 118.8(3)
C1 C6 O2 117.2(3)
C12 C11 C16 120.2(3)
C12 C11 P1 120.8(3)
C16 C11 P1 118.9(3)
C13 C12 C11 120.1(3)
C13 C12 H12 119.9
C11 C12 H12 119.9
C12 C13 C14 119.9(4)
C12 C13 H13 120.0
C14 C13 H13 120.0
C15 C14 C13 119.8(4)
C15 C14 H14 120.1
C13 C14 H14 120.1
C14 C15 C16 120.4(4)
C14 C15 H15 119.8
C16 C15 H15 119.8
C15 C16 C11 119.6(3)
C15 C16 H16 120.2
C11 C16 H16 120.2
C26 C21 C22 119.7(3)
C26 C21 P1 117.2(3)
C22 C21 P1 123.1(3)
C23 C22 C21 119.7(4)
C23 C22 H22 120.1
C21 C22 H22 120.1
C24 C23 C22 120.3(4)
C24 C23 H23 119.9
C22 C23 H23 119.9
C25 C24 C23 120.2(4)
C25 C24 H24 119.9
C23 C24 H24 119.9
C24 C25 C26 120.2(4)
C24 C25 H25 119.9
C26 C25 H25 119.9
C21 C26 C25 119.9(4)
C21 C26 H26 120.0
C25 C26 H26 120.0
C32 C31 C36 118.2(3)
C32 C31 P2 120.2(3)
C36 C31 P2 121.6(3)
C31 C32 C33 120.9(4)
C31 C32 H32 119.5
C33 C32 H32 119.5
C34 C33 C32 119.7(4)
C34 C33 H33 120.2
C32 C33 H33 120.2
C35 C34 C33 120.1(4)
C35 C34 H34 119.9
C33 C34 H34 119.9
C34 C35 C36 120.6(4)
C34 C35 H35 119.7
C36 C35 H35 119.7
C35 C36 C31 120.4(4)
C35 C36 H36 119.8
C31 C36 H36 119.8
C46 C41 C42 119.3(4)
C46 C41 P2 120.4(3)
C42 C41 P2 120.3(3)
C43 C42 C41 120.2(4)
C43 C42 H42 119.9
C41 C42 H42 119.9
C44 C43 C42 119.7(4)
C44 C43 H43 120.1
C42 C43 H43 120.1
C43 C44 C45 120.5(4)
C43 C44 H44 119.7
C45 C44 H44 119.7
C44 C45 C46 120.2(4)
C44 C45 H45 119.9
C46 C45 H45 119.9
C41 C46 C45 120.0(4)
C41 C46 H46 120.0
C45 C46 H46 120.0
C7 O3 Ni1 120.5(3)
O4 C7 O3 125.1(4)
O4 C7 C8 118.6(4)
O3 C7 C8 116.3(4)
C7B O3B Ni1 122(3)
O3B C7B O4B 126(4)
O3B C7B C8B 116(4)
O4B C7B C8B 117(4)
C7B C8B H8D 109.5
C7B C8B H8E 109.5
H8D C8B H8E 109.5
C7B C8B H8F 109.5
H8D C8B H8F 109.5
H8E C8B H8F 109.5

loop_
_geom_bond_atom_site_label_1
_geom_bond_atom_site_label_2
_geom_bond_distance
Ni1 C1 1.866(3)
Ni1 O3 1.886(3)
Ni1 O3B 1.924(18)
Ni1 P2 2.1612(9)
Ni1 P1 2.1876(9)
P1 O1 1.668(2)
P1 C21 1.813(4)
P1 C11 1.814(4)
P2 O2 1.625(3)
P2 C41 1.796(4)
P2 C31 1.806(3)
O1 C2 1.370(4)
O2 C6 1.401(4)
C1 C6 1.389(5)
C1 C2 1.396(5)
C2 C3 1.378(5)
C3 C4 1.386(5)
C3 H3 0.9500
C4 C5 1.389(5)
C4 H4 0.9500
C5 C6 1.365(5)
C5 H5 0.9500
C11 C12 1.372(5)
C11 C16 1.385(5)
C12 C13 1.372(6)
C12 H12 0.9500
C13 C14 1.386(6)
C13 H13 0.9500
C14 C15 1.373(6)
C14 H14 0.9500
C15 C16 1.376(6)
C15 H15 0.9500
C16 H16 0.9500
C21 C26 1.376(5)
C21 C22 1.383(5)
C22 C23 1.380(6)
C22 H22 0.9500
C23 C24 1.380(7)
C23 H23 0.9500
C24 C25 1.355(7)
C24 H24 0.9500
C25 C26 1.394(6)
C25 H25 0.9500
C26 H26 0.9500
C31 C32 1.378(5)
C31 C36 1.384(5)
C32 C33 1.380(6)
C32 H32 0.9500
C33 C34 1.365(7)
C33 H33 0.9500
C34 C35 1.358(7)
C34 H34 0.9500
C35 C36 1.372(6)
C35 H35 0.9500
C36 H36 0.9500
C41 C46 1.373(6)
C41 C42 1.393(6)
C42 C43 1.377(6)
C42 H42 0.9500
C43 C44 1.366(7)
C43 H43 0.9500
C44 C45 1.370(7)
C44 H44 0.9500
C45 C46 1.380(6)
C45 H45 0.9500
C46 H46 0.9500
O3 C7 1.282(5)
O4 C7 1.234(5)
C7 C8 1.490(6)
C8 H8A 0.9800
C8 H8B 0.9800
C8 H8C 0.9800
O3B C7B 1.21(5)
O4B C7B 1.24(4)
C7B C8B 1.55(7)
C8B H8D 0.9800
C8B H8E 0.9800
C8B H8F 0.9800

loop_
_geom_torsion_atom_site_label_1
_geom_torsion_atom_site_label_2
_geom_torsion_atom_site_label_3
_geom_torsion_atom_site_label_4
_geom_torsion
C1 Ni1 P1 O1 -3.76(13)
O3 Ni1 P1 O1 174.58(14)
O3B Ni1 P1 O1 178.6(10)
P2 Ni1 P1 O1 -9.5(2)
C1 Ni1 P1 C21 -110.83(17)
O3 Ni1 P1 C21 67.51(17)
O3B Ni1 P1 C21 71.5(10)
P2 Ni1 P1 C21 -116.6(2)
C1 Ni1 P1 C11 105.99(17)
O3 Ni1 P1 C11 -75.67(17)
O3B Ni1 P1 C11 -71.7(10)
P2 Ni1 P1 C11 100.2(2)
C1 Ni1 P2 O2 -1.38(13)
O3 Ni1 P2 O2 -179.61(14)
O3B Ni1 P2 O2 175.8(10)
P1 Ni1 P2 O2 4.4(2)
C1 Ni1 P2 C41 114.61(17)
O3 Ni1 P2 C41 -63.62(17)
O3B Ni1 P2 C41 -68.3(10)
P1 Ni1 P2 C41 120.40(19)
C1 Ni1 P2 C31 -114.89(18)
O3 Ni1 P2 C31 66.89(17)
O3B Ni1 P2 C31 62.2(10)
P1 Ni1 P2 C31 -109.1(2)
C21 P1 O1 C2 130.1(3)
C11 P1 O1 C2 -121.2(2)
Ni1 P1 O1 C2 5.4(2)
C41 P2 O2 C6 -125.5(2)
C31 P2 O2 C6 127.4(2)
Ni1 P2 O2 C6 1.6(2)
O3B Ni1 C1 C6 -168(4)
P2 Ni1 C1 C6 1.1(3)
P1 Ni1 C1 C6 -177.4(3)
O3B Ni1 C1 C2 12(4)
P2 Ni1 C1 C2 -179.5(3)
P1 Ni1 C1 C2 2.0(3)
P1 O1 C2 C3 174.5(3)
P1 O1 C2 C1 -4.7(4)
C6 C1 C2 O1 -179.4(3)
Ni1 C1 C2 O1 1.2(5)
C6 C1 C2 C3 1.4(5)
Ni1 C1 C2 C3 -178.0(3)
O1 C2 C3 C4 179.7(3)
C1 C2 C3 C4 -1.2(5)
C2 C3 C4 C5 0.0(6)
C3 C4 C5 C6 0.8(6)
C4 C5 C6 C1 -0.6(5)
C4 C5 C6 O2 178.7(3)
C2 C1 C6 C5 -0.5(5)
Ni1 C1 C6 C5 178.9(3)
C2 C1 C6 O2 -179.8(3)
Ni1 C1 C6 O2 -0.4(4)
P2 O2 C6 C5 179.8(3)
P2 O2 C6 C1 -0.9(4)
O1 P1 C11 C12 131.2(3)
C21 P1 C11 C12 -128.5(3)
Ni1 P1 C11 C12 19.1(4)
O1 P1 C11 C16 -45.4(3)
C21 P1 C11 C16 54.8(3)
Ni1 P1 C11 C16 -157.6(2)
C16 C11 C12 C13 -1.7(6)
P1 C11 C12 C13 -178.3(3)
C11 C12 C13 C14 0.1(6)
C12 C13 C14 C15 0.7(7)
C13 C14 C15 C16 0.2(7)
C14 C15 C16 C11 -1.7(6)
C12 C11 C16 C15 2.5(6)
P1 C11 C16 C15 179.2(3)
O1 P1 C21 C26 -60.0(3)
C11 P1 C21 C26 -161.5(3)
Ni1 P1 C21 C26 50.4(3)
O1 P1 C21 C22 119.2(3)
C11 P1 C21 C22 17.7(3)
Ni1 P1 C21 C22 -130.4(3)
C26 C21 C22 C23 1.2(6)
P1 C21 C22 C23 -177.9(3)
C21 C22 C23 C24 -2.8(6)
C22 C23 C24 C25 2.3(7)
C23 C24 C25 C26 -0.1(7)
C22 C21 C26 C25 0.9(6)
P1 C21 C26 C25 -179.9(3)
C24 C25 C26 C21 -1.4(7)
O2 P2 C31 C32 -32.5(3)
C41 P2 C31 C32 -138.6(3)
Ni1 P2 C31 C32 84.1(3)
O2 P2 C31 C36 149.3(3)
C41 P2 C31 C36 43.3(4)
Ni1 P2 C31 C36 -94.0(3)
C36 C31 C32 C33 -1.9(6)
P2 C31 C32 C33 179.8(3)
C31 C32 C33 C34 0.9(7)
C32 C33 C34 C35 0.6(7)
C33 C34 C35 C36 -0.9(8)
C34 C35 C36 C31 -0.2(7)
C32 C31 C36 C35 1.6(6)
P2 C31 C36 C35 179.8(4)
O2 P2 C41 C46 139.5(3)
C31 P2 C41 C46 -115.7(3)
Ni1 P2 C41 C46 21.4(4)
O2 P2 C41 C42 -37.8(3)
C31 P2 C41 C42 66.9(3)
Ni1 P2 C41 C42 -156.0(3)
C46 C41 C42 C43 0.2(6)
P2 C41 C42 C43 177.6(3)
C41 C42 C43 C44 0.3(7)
C42 C43 C44 C45 0.1(8)
C43 C44 C45 C46 -1.0(8)
C42 C41 C46 C45 -1.1(6)
P2 C41 C46 C45 -178.5(4)
C44 C45 C46 C41 1.5(8)
O3B Ni1 O3 C7 -10(3)
P2 Ni1 O3 C7 -176.9(3)
P1 Ni1 O3 C7 2.0(3)
Ni1 O3 C7 O4 0.8(6)
Ni1 O3 C7 C8 -178.8(3)
C1 Ni1 O3B C7B 174(2)
O3 Ni1 O3B C7B -7.9(19)
P2 Ni1 O3B C7B 6(3)
P1 Ni1 O3B C7B -176(3)
Ni1 O3B C7B O4B -4(5)
Ni1 O3B C7B C8B -174(3)
